data_7228737
loop_
_publ_author_name
'Li, Li Li'
'Wang, Hui'
'Wang, Weizhou'
'Jin, Wei Jun'

_publ_section_title
;
 Interactions between haloperfluorobenzenes and fluoranthene in
 luminescent cocrystals from \p--hole&#x00B7;&#x00B7;&#x00B7;\p to
 \s--hole&#x00B7;&#x00B7;&#x00B7;\p bonds
;
_journal_name_full CrystEngComm
_journal_paper_doi 10.1039/C7CE00950J
_journal_year 2017
_chemical_formula_moiety 'C16 H10'
_chemical_formula_sum 'C16 H10'
_chemical_formula_weight 202.24
_chemical_name_systematic FA
_space_group_crystal_system monoclinic
_space_group_IT_number 14
_space_group_name_Hall '-P 2yn'
_space_group_name_H-M_alt 'P 1 21/n 1'
_symmetry_space_group_name_Hall '-P 2yn'
_symmetry_space_group_name_H-M 'P 1 21/n 1'
_atom_sites_solution_hydrogens geom
_audit_creation_date 2016-12-12
_audit_creation_method
;
Olex2 1.2
(compiled 2015.09.30 svn.r3233 for OlexSys, GUI svn.r5103)
;
_audit_update_record
;
2017-06-30 deposited with the CCDC.
2017-07-24 downloaded from the CCDC.
;
_cell_angle_alpha 90
_cell_angle_beta 108.407(5)
_cell_angle_gamma 90
_cell_formula_units_Z 8
_cell_length_a 17.8455(8)
_cell_length_b 6.2494(3)
_cell_length_c 19.5446(10)
_cell_measurement_reflns_used 4138
_cell_measurement_temperature 100.01(10)
_cell_measurement_theta_max 29.1550
_cell_measurement_theta_min 3.7580
_cell_volume 2068.17(18)
_computing_cell_refinement 'CrysAlisPro 1.171.39.6a (Rigaku OD, 2015)'
_computing_data_collection 'CrysAlisPro 1.171.39.6a (Rigaku OD, 2015)'
_computing_data_reduction 'CrysAlisPro 1.171.39.6a (Rigaku OD, 2015)'
_computing_molecular_graphics 'Olex2 (Dolomanov et al., 2009)'
_computing_publication_material 'Olex2 (Dolomanov et al., 2009)'
_computing_structure_refinement 'ShelXL (Sheldrick, 2015)'
_computing_structure_solution 'ShelXT (Sheldrick, 2015)'
_diffrn_ambient_environment N~2~
_diffrn_ambient_temperature 100.01(10)
_diffrn_detector 'CCD plate'
_diffrn_detector_area_resol_mean 5.3127
_diffrn_detector_type AtlasS2
_diffrn_measured_fraction_theta_full 0.998
_diffrn_measured_fraction_theta_max 0.840
_diffrn_measurement_details
;
List of Runs (angles in degrees, time in seconds):

  # Type    Start    End  Width  t~exp~   \w     \q     \k     \f   Frames
#--------------------------------------------------------------------------
  1  \w    -10.00  87.00   1.00   10.00    --   12.76  37.00 120.00   97
  2  \w     58.00  84.00   1.00   10.00    --   12.76  37.00 150.00   26
  3  \w    -45.00  46.00   1.00   10.00    --   12.76 -19.00 -60.00   91
;
_diffrn_measurement_device 'four-circle diffractometer'
_diffrn_measurement_device_type 'SuperNova, Dual, Cu at home/near, AtlasS2'
_diffrn_measurement_method '\w scans'
_diffrn_orient_matrix_type 'CrysAlisPro convention (1999,Acta A55,543-557)'
_diffrn_orient_matrix_UB_11 -0.0182986000
_diffrn_orient_matrix_UB_12 -0.0058685000
_diffrn_orient_matrix_UB_13 -0.0378465000
_diffrn_orient_matrix_UB_21 -0.0352908000
_diffrn_orient_matrix_UB_22 0.0425620000
_diffrn_orient_matrix_UB_23 0.0039013000
_diffrn_orient_matrix_UB_31 0.0132768000
_diffrn_orient_matrix_UB_32 0.1050596000
_diffrn_orient_matrix_UB_33 -0.0036937000
_diffrn_radiation_monochromator mirror
_diffrn_radiation_probe x-ray
_diffrn_radiation_type MoK\a
_diffrn_radiation_wavelength 0.71073
_diffrn_reflns_av_R_equivalents 0.0243
_diffrn_reflns_av_unetI/netI 0.0391
_diffrn_reflns_Laue_measured_fraction_full 0.998
_diffrn_reflns_Laue_measured_fraction_max 0.840
_diffrn_reflns_limit_h_max 24
_diffrn_reflns_limit_h_min -17
_diffrn_reflns_limit_k_max 6
_diffrn_reflns_limit_k_min -8
_diffrn_reflns_limit_l_max 19
_diffrn_reflns_limit_l_min -24
_diffrn_reflns_number 11278
_diffrn_reflns_point_group_measured_fraction_full 0.998
_diffrn_reflns_point_group_measured_fraction_max 0.840
_diffrn_reflns_theta_full 26.000
_diffrn_reflns_theta_max 29.827
_diffrn_reflns_theta_min 3.425
_diffrn_source 'micro-focus sealed X-ray tube'
_diffrn_source_type 'SuperNova (Mo) X-ray Source'
_exptl_absorpt_coefficient_mu 0.074
_exptl_absorpt_correction_T_max 1.00000
_exptl_absorpt_correction_T_min 0.91635
_exptl_absorpt_correction_type multi-scan
_exptl_absorpt_process_details
;
CrysAlisPro 1.171.39.6a (Rigaku Oxford Diffraction, 2015)
Empirical absorption correction using spherical harmonics,
 implemented in SCALE3 ABSPACK scaling algorithm.
;
_exptl_crystal_colour 'clear light colourless'
_exptl_crystal_density_diffrn 1.299
_exptl_crystal_description needle
_exptl_crystal_F_000 848
_exptl_crystal_size_max 0.4
_exptl_crystal_size_mid 0.3
_exptl_crystal_size_min 0.25
_refine_diff_density_max 0.267
_refine_diff_density_min -0.268
_refine_diff_density_rms 0.048
_refine_ls_extinction_method none
_refine_ls_goodness_of_fit_ref 1.026
_refine_ls_hydrogen_treatment constr
_refine_ls_matrix_type full
_refine_ls_number_parameters 289
_refine_ls_number_reflns 4993
_refine_ls_number_restraints 0
_refine_ls_restrained_S_all 1.026
_refine_ls_R_factor_all 0.0625
_refine_ls_R_factor_gt 0.0491
_refine_ls_shift/su_max 0.001
_refine_ls_shift/su_mean 0.000
_refine_ls_structure_factor_coef Fsqd
_refine_ls_weighting_details 'w=1/[\s^2^(Fo^2^)+(0.0455P)^2^+0.8772P] where P=(Fo^2^+2Fc^2^)/3'
_refine_ls_weighting_scheme calc
_refine_ls_wR_factor_gt 0.1101
_refine_ls_wR_factor_ref 0.1185
_reflns_Friedel_coverage 0.000
_reflns_number_gt 4073
_reflns_number_total 4993
_reflns_threshold_expression 'I > 2\s(I)'
_cod_data_source_file c7ce00950j2.cif
_cod_data_source_block 20161127c
_cod_database_code 7228737
_chemical_oxdiff_formula c1h1f1i1
_shelx_space_group_comment
;
The symmetry employed for this shelxl refinement is uniquely defined
by the following loop, which should always be used as a source of
symmetry information in preference to the above space-group names.
They are only intended as comments.
;
_reflns_odcompleteness_completeness 99.57
_reflns_odcompleteness_iscentric 1
_reflns_odcompleteness_theta 26.32
_olex2_refinement_description
;
1. Fixed Uiso
 At 1.2 times of:
  All C(H) groups
2.a Aromatic/amide H refined with riding coordinates:
 C1(H1), C2(H2), C3(H3), C4(H4), C8(H8), C9(H9), C10(H10), C12(H12), C13(H13),
 C14(H14), C17(H17), C18(H18), C19(H19), C20(H20), C24(H24), C25(H25), C26(H26),
  C28(H28), C29(H29), C30(H30)
;
_shelx_shelxl_version_number 2014/7
_olex2_submission_special_instructions 'No special instructions were received'
_oxdiff_exptl_absorpt_empirical_details
;
Empirical correction (ABSPACK) includes:
- Absorption correction using spherical harmonics
- Frame scaling
;
_oxdiff_exptl_absorpt_empirical_full_max 1.146
_oxdiff_exptl_absorpt_empirical_full_min 0.738

loop_
_space_group_symop_operation_xyz
'x, y, z'
'-x+1/2, y+1/2, -z+1/2'
'-x, -y, -z'
'x-1/2, -y-1/2, z-1/2'

loop_
_atom_site_label
_atom_site_type_symbol
_atom_site_fract_x
_atom_site_fract_y
_atom_site_fract_z
_atom_site_U_iso_or_equiv
_atom_site_adp_type
_atom_site_occupancy
_atom_site_site_symmetry_order
_atom_site_calc_flag
_atom_site_refinement_flags_posn
C1 C 0.46661(8) 0.0557(2) 0.86828(8) 0.0218(3) Uani 1 1 d .
H1 H 0.4966 -0.0690 0.8769 0.026 Uiso 1 1 calc R
C2 C 0.47260(9) 0.2023(2) 0.92359(8) 0.0251(3) Uani 1 1 d .
H2 H 0.5071 0.1749 0.9695 0.030 Uiso 1 1 calc R
C3 C 0.42773(9) 0.3892(2) 0.91106(8) 0.0235(3) Uani 1 1 d .
H3 H 0.4328 0.4848 0.9487 0.028 Uiso 1 1 calc R
C4 C 0.37533(8) 0.4349(2) 0.84288(7) 0.0212(3) Uani 1 1 d .
H4 H 0.3454 0.5598 0.8347 0.025 Uiso 1 1 calc R
C5 C 0.36886(8) 0.2898(2) 0.78756(7) 0.0179(3) Uani 1 1 d .
C6 C 0.41498(8) 0.1001(2) 0.80017(7) 0.0182(3) Uani 1 1 d .
C7 C 0.39608(8) -0.0189(2) 0.73130(7) 0.0181(3) Uani 1 1 d .
C8 C 0.42307(8) -0.2026(2) 0.70865(8) 0.0213(3) Uani 1 1 d .
H8 H 0.4611 -0.2869 0.7409 0.026 Uiso 1 1 calc R
C9 C 0.39190(9) -0.2614(2) 0.63507(8) 0.0226(3) Uani 1 1 d .
H9 H 0.4106 -0.3850 0.6195 0.027 Uiso 1 1 calc R
C10 C 0.33490(8) -0.1425(2) 0.58568(8) 0.0214(3) Uani 1 1 d .
H10 H 0.3155 -0.1875 0.5380 0.026 Uiso 1 1 calc R
C11 C 0.30561(8) 0.0490(2) 0.60749(7) 0.0189(3) Uani 1 1 d .
C12 C 0.24749(8) 0.1926(2) 0.56471(7) 0.0206(3) Uani 1 1 d .
H12 H 0.2232 0.1643 0.5160 0.025 Uiso 1 1 calc R
C13 C 0.22726(8) 0.3730(2) 0.59529(8) 0.0216(3) Uani 1 1 d .
H13 H 0.1886 0.4631 0.5665 0.026 Uiso 1 1 calc R
C14 C 0.26294(8) 0.4272(2) 0.66898(8) 0.0206(3) Uani 1 1 d .
H14 H 0.2487 0.5514 0.6880 0.025 Uiso 1 1 calc R
C15 C 0.31886(8) 0.2917(2) 0.71131(7) 0.0178(3) Uani 1 1 d .
C16 C 0.33828(8) 0.1038(2) 0.67999(7) 0.0169(3) Uani 1 1 d .
C17 C 0.60968(9) 0.5441(2) 0.86013(8) 0.0248(3) Uani 1 1 d .
H17 H 0.5845 0.4205 0.8679 0.030 Uiso 1 1 calc R
C18 C 0.64122(9) 0.6900(3) 0.91587(8) 0.0283(3) Uani 1 1 d .
H18 H 0.6369 0.6631 0.9613 0.034 Uiso 1 1 calc R
C19 C 0.67894(9) 0.8747(3) 0.90464(8) 0.0266(3) Uani 1 1 d .
H19 H 0.6997 0.9691 0.9427 0.032 Uiso 1 1 calc R
C20 C 0.68619(8) 0.9208(2) 0.83732(8) 0.0223(3) Uani 1 1 d .
H20 H 0.7112 1.0452 0.8300 0.027 Uiso 1 1 calc R
C21 C 0.65529(8) 0.7772(2) 0.78153(7) 0.0183(3) Uani 1 1 d .
C22 C 0.61675(8) 0.5877(2) 0.79272(7) 0.0192(3) Uani 1 1 d .
C23 C 0.58991(8) 0.4688(2) 0.72385(7) 0.0194(3) Uani 1 1 d .
C24 C 0.54784(8) 0.2849(2) 0.70006(8) 0.0249(3) Uani 1 1 d .
H24 H 0.5307 0.2008 0.7314 0.030 Uiso 1 1 calc R
C25 C 0.53107(9) 0.2257(2) 0.62694(9) 0.0278(3) Uani 1 1 d .
H25 H 0.5017 0.1024 0.6106 0.033 Uiso 1 1 calc R
C26 C 0.55652(8) 0.3435(2) 0.57897(8) 0.0261(3) Uani 1 1 d .
H26 H 0.5450 0.2977 0.5315 0.031 Uiso 1 1 calc R
C27 C 0.60032(8) 0.5346(2) 0.60170(8) 0.0220(3) Uani 1 1 d .
C28 C 0.63108(8) 0.6778(3) 0.56058(8) 0.0245(3) Uani 1 1 d .
H28 H 0.6241 0.6484 0.5123 0.029 Uiso 1 1 calc R
C29 C 0.67097(8) 0.8591(2) 0.59170(8) 0.0245(3) Uani 1 1 d .
H29 H 0.6907 0.9494 0.5637 0.029 Uiso 1 1 calc R
C30 C 0.68323(8) 0.9141(2) 0.66476(8) 0.0214(3) Uani 1 1 d .
H30 H 0.7098 1.0390 0.6842 0.026 Uiso 1 1 calc R
C31 C 0.65497(8) 0.7786(2) 0.70606(7) 0.0181(3) Uani 1 1 d .
C32 C 0.61473(8) 0.5911(2) 0.67388(7) 0.0186(3) Uani 1 1 d .

loop_
_atom_site_aniso_label
_atom_site_aniso_U_11
_atom_site_aniso_U_22
_atom_site_aniso_U_33
_atom_site_aniso_U_23
_atom_site_aniso_U_13
_atom_site_aniso_U_12
C1 0.0196(7) 0.0225(7) 0.0232(7) 0.0045(5) 0.0065(5) -0.0018(6)
C2 0.0252(7) 0.0302(8) 0.0185(7) 0.0026(6) 0.0050(6) -0.0049(7)
C3 0.0260(7) 0.0277(8) 0.0189(7) -0.0030(6) 0.0100(6) -0.0058(7)
C4 0.0227(7) 0.0213(7) 0.0227(7) -0.0005(5) 0.0115(6) -0.0013(6)
C5 0.0171(6) 0.0198(7) 0.0188(7) 0.0017(5) 0.0087(5) -0.0025(6)
C6 0.0162(6) 0.0195(7) 0.0209(7) 0.0018(5) 0.0086(5) -0.0026(6)
C7 0.0166(6) 0.0190(7) 0.0202(7) 0.0016(5) 0.0079(5) -0.0032(6)
C8 0.0184(7) 0.0192(7) 0.0269(8) 0.0019(6) 0.0082(6) -0.0002(6)
C9 0.0258(7) 0.0169(7) 0.0284(8) -0.0032(5) 0.0134(6) -0.0010(6)
C10 0.0253(7) 0.0207(7) 0.0204(7) -0.0026(5) 0.0104(6) -0.0054(6)
C11 0.0197(7) 0.0197(7) 0.0198(7) 0.0016(5) 0.0098(5) -0.0041(6)
C12 0.0210(7) 0.0247(7) 0.0166(7) 0.0034(5) 0.0067(5) -0.0034(6)
C13 0.0201(7) 0.0227(7) 0.0226(7) 0.0077(5) 0.0076(6) 0.0028(6)
C14 0.0205(7) 0.0202(7) 0.0240(7) 0.0024(5) 0.0113(6) 0.0016(6)
C15 0.0174(6) 0.0191(7) 0.0201(7) 0.0009(5) 0.0101(5) -0.0023(6)
C16 0.0170(6) 0.0166(6) 0.0190(7) 0.0014(5) 0.0083(5) -0.0020(6)
C17 0.0223(7) 0.0279(8) 0.0273(8) 0.0095(6) 0.0122(6) 0.0061(6)
C18 0.0279(8) 0.0402(9) 0.0191(7) 0.0079(6) 0.0109(6) 0.0117(7)
C19 0.0245(7) 0.0332(8) 0.0206(7) -0.0029(6) 0.0047(6) 0.0064(7)
C20 0.0186(7) 0.0247(7) 0.0224(7) -0.0005(6) 0.0048(5) 0.0022(6)
C21 0.0141(6) 0.0215(7) 0.0188(7) 0.0027(5) 0.0046(5) 0.0040(6)
C22 0.0142(6) 0.0220(7) 0.0220(7) 0.0043(5) 0.0065(5) 0.0051(6)
C23 0.0148(6) 0.0204(7) 0.0238(7) 0.0039(5) 0.0073(5) 0.0035(6)
C24 0.0190(7) 0.0221(7) 0.0347(8) 0.0045(6) 0.0102(6) 0.0009(6)
C25 0.0198(7) 0.0209(7) 0.0383(9) -0.0046(6) 0.0030(6) -0.0018(6)
C26 0.0200(7) 0.0289(8) 0.0247(8) -0.0066(6) 0.0003(6) 0.0041(7)
C27 0.0161(6) 0.0260(7) 0.0219(7) -0.0007(6) 0.0034(5) 0.0037(6)
C28 0.0213(7) 0.0347(8) 0.0173(7) 0.0012(6) 0.0058(5) 0.0056(7)
C29 0.0219(7) 0.0306(8) 0.0232(7) 0.0087(6) 0.0101(6) 0.0031(7)
C30 0.0187(7) 0.0213(7) 0.0248(7) 0.0022(5) 0.0076(6) -0.0004(6)
C31 0.0136(6) 0.0208(7) 0.0190(7) 0.0023(5) 0.0040(5) 0.0028(6)
C32 0.0135(6) 0.0209(7) 0.0209(7) 0.0024(5) 0.0048(5) 0.0025(6)

loop_
_atom_type_symbol
_atom_type_description
_atom_type_scat_dispersion_real
_atom_type_scat_dispersion_imag
_atom_type_scat_source
C C 0.0033 0.0016 'International Tables Vol C Tables 4.2.6.8 and 6.1.1.4'
H H 0.0000 0.0000 'International Tables Vol C Tables 4.2.6.8 and 6.1.1.4'

loop_
_geom_angle_atom_site_label_1
_geom_angle_atom_site_label_2
_geom_angle_atom_site_label_3
_geom_angle
C2 C1 H1 120.7
C6 C1 H1 120.7
C6 C1 C2 118.53(14)
C1 C2 H2 119.5
C3 C2 C1 121.01(14)
C3 C2 H2 119.5
C2 C3 H3 119.5
C2 C3 C4 120.96(13)
C4 C3 H3 119.5
C3 C4 H4 120.8
C5 C4 C3 118.44(13)
C5 C4 H4 120.8
C4 C5 C6 120.63(13)
C4 C5 C15 131.03(13)
C6 C5 C15 108.34(12)
C1 C6 C5 120.43(13)
C1 C6 C7 131.61(13)
C5 C6 C7 107.95(12)
C8 C7 C6 135.35(13)
C8 C7 C16 118.45(13)
C16 C7 C6 106.15(12)
C7 C8 H8 120.7
C7 C8 C9 118.64(13)
C9 C8 H8 120.7
C8 C9 H9 118.7
C10 C9 C8 122.53(13)
C10 C9 H9 118.7
C9 C10 H10 119.9
C9 C10 C11 120.20(13)
C11 C10 H10 119.9
C10 C11 C12 128.40(13)
C16 C11 C10 115.82(12)
C16 C11 C12 115.78(12)
C11 C12 H12 119.9
C13 C12 C11 120.18(13)
C13 C12 H12 119.9
C12 C13 H13 118.6
C12 C13 C14 122.74(13)
C14 C13 H13 118.6
C13 C14 H14 120.9
C15 C14 C13 118.24(13)
C15 C14 H14 120.9
C14 C15 C5 135.07(13)
C14 C15 C16 118.83(13)
C16 C15 C5 106.10(11)
C7 C16 C15 111.45(12)
C11 C16 C7 124.35(13)
C11 C16 C15 124.19(12)
C18 C17 H17 120.8
C22 C17 H17 120.8
C22 C17 C18 118.48(14)
C17 C18 H18 119.5
C19 C18 C17 121.08(14)
C19 C18 H18 119.5
C18 C19 H19 119.5
C18 C19 C20 121.06(14)
C20 C19 H19 119.5
C19 C20 H20 120.7
C21 C20 C19 118.51(14)
C21 C20 H20 120.7
C20 C21 C22 120.70(13)
C20 C21 C31 131.22(13)
C22 C21 C31 108.08(12)
C17 C22 C21 120.18(13)
C17 C22 C23 131.63(13)
C21 C22 C23 108.19(12)
C24 C23 C22 135.66(13)
C24 C23 C32 118.37(13)
C32 C23 C22 105.94(12)
C23 C24 H24 120.6
C23 C24 C25 118.72(14)
C25 C24 H24 120.6
C24 C25 H25 118.7
C26 C25 C24 122.57(14)
C26 C25 H25 118.7
C25 C26 H26 119.9
C25 C26 C27 120.27(14)
C27 C26 H26 119.9
C26 C27 C28 128.64(14)
C32 C27 C26 115.85(13)
C32 C27 C28 115.50(13)
C27 C28 H28 119.8
C29 C28 C27 120.45(13)
C29 C28 H28 119.8
C28 C29 H29 118.7
C28 C29 C30 122.68(13)
C30 C29 H29 118.7
C29 C30 H30 120.8
C31 C30 C29 118.37(13)
C31 C30 H30 120.8
C30 C31 C21 135.03(13)
C30 C31 C32 118.64(13)
C32 C31 C21 106.33(12)
C27 C32 C23 124.20(13)
C27 C32 C31 124.34(13)
C31 C32 C23 111.45(12)

loop_
_geom_bond_atom_site_label_1
_geom_bond_atom_site_label_2
_geom_bond_distance
C1 H1 0.9300
C1 C2 1.395(2)
C1 C6 1.3867(19)
C2 H2 0.9300
C2 C3 1.393(2)
C3 H3 0.9300
C3 C4 1.395(2)
C4 H4 0.9300
C4 C5 1.3879(19)
C5 C6 1.4197(19)
C5 C15 1.4757(19)
C6 C7 1.4803(19)
C7 C8 1.3716(19)
C7 C16 1.4157(19)
C8 H8 0.9300
C8 C9 1.417(2)
C9 H9 0.9300
C9 C10 1.378(2)
C10 H10 0.9300
C10 C11 1.4244(19)
C11 C12 1.4254(19)
C11 C16 1.3940(19)
C12 H12 0.9300
C12 C13 1.377(2)
C13 H13 0.9300
C13 C14 1.420(2)
C14 H14 0.9300
C14 C15 1.3696(19)
C15 C16 1.4166(18)
C17 H17 0.9300
C17 C18 1.396(2)
C17 C22 1.3896(19)
C18 H18 0.9300
C18 C19 1.388(2)
C19 H19 0.9300
C19 C20 1.392(2)
C20 H20 0.9300
C20 C21 1.3851(19)
C21 C22 1.4207(19)
C21 C31 1.4732(19)
C22 C23 1.478(2)
C23 C24 1.371(2)
C23 C32 1.4169(19)
C24 H24 0.9300
C24 C25 1.414(2)
C25 H25 0.9300
C25 C26 1.377(2)
C26 H26 0.9300
C26 C27 1.420(2)
C27 C28 1.424(2)
C27 C32 1.3969(19)
C28 H28 0.9300
C28 C29 1.373(2)
C29 H29 0.9300
C29 C30 1.417(2)
C30 H30 0.9300
C30 C31 1.3711(19)
C31 C32 1.4143(19)

loop_
_geom_torsion_atom_site_label_1
_geom_torsion_atom_site_label_2
_geom_torsion_atom_site_label_3
_geom_torsion_atom_site_label_4
_geom_torsion
C1 C2 C3 C4 0.2(2)
C1 C6 C7 C8 -3.4(3)
C1 C6 C7 C16 179.53(14)
C2 C1 C6 C5 -0.6(2)
C2 C1 C6 C7 179.14(14)
C2 C3 C4 C5 0.0(2)
C3 C4 C5 C6 -0.4(2)
C3 C4 C5 C15 179.12(13)
C4 C5 C6 C1 0.8(2)
C4 C5 C6 C7 -179.05(12)
C4 C5 C15 C14 -0.7(3)
C4 C5 C15 C16 178.99(14)
C5 C6 C7 C8 176.40(15)
C5 C6 C7 C16 -0.70(14)
C5 C15 C16 C7 1.00(15)
C5 C15 C16 C11 -177.88(12)
C6 C1 C2 C3 0.2(2)
C6 C5 C15 C14 178.85(15)
C6 C5 C15 C16 -1.42(14)
C6 C7 C8 C9 -176.88(14)
C6 C7 C16 C11 178.66(12)
C6 C7 C16 C15 -0.21(15)
C7 C8 C9 C10 -0.8(2)
C8 C7 C16 C11 1.0(2)
C8 C7 C16 C15 -177.89(12)
C8 C9 C10 C11 0.8(2)
C9 C10 C11 C12 179.78(14)
C9 C10 C11 C16 0.10(19)
C10 C11 C12 C13 -179.15(13)
C10 C11 C16 C7 -0.99(19)
C10 C11 C16 C15 177.74(12)
C11 C12 C13 C14 1.0(2)
C12 C11 C16 C7 179.29(12)
C12 C11 C16 C15 -1.98(19)
C12 C13 C14 C15 -1.1(2)
C13 C14 C15 C5 179.40(14)
C13 C14 C15 C16 -0.31(19)
C14 C15 C16 C7 -179.22(12)
C14 C15 C16 C11 1.9(2)
C15 C5 C6 C1 -178.89(12)
C15 C5 C6 C7 1.31(14)
C16 C7 C8 C9 -0.05(19)
C16 C11 C12 C13 0.53(19)
C17 C18 C19 C20 0.3(2)
C17 C22 C23 C24 2.7(3)
C17 C22 C23 C32 -179.50(14)
C18 C17 C22 C21 -0.1(2)
C18 C17 C22 C23 -179.62(14)
C18 C19 C20 C21 -0.4(2)
C19 C20 C21 C22 0.3(2)
C19 C20 C21 C31 -178.65(13)
C20 C21 C22 C17 0.0(2)
C20 C21 C22 C23 179.60(12)
C20 C21 C31 C30 -0.1(3)
C20 C21 C31 C32 -179.86(14)
C21 C22 C23 C24 -176.92(15)
C21 C22 C23 C32 0.91(15)
C21 C31 C32 C23 -0.53(15)
C21 C31 C32 C27 178.71(13)
C22 C17 C18 C19 -0.1(2)
C22 C21 C31 C30 -179.13(15)
C22 C21 C31 C32 1.10(14)
C22 C23 C24 C25 177.57(15)
C22 C23 C32 C27 -179.45(12)
C22 C23 C32 C31 -0.21(15)
C23 C24 C25 C26 1.2(2)
C24 C23 C32 C27 -1.2(2)
C24 C23 C32 C31 178.06(12)
C24 C25 C26 C27 -1.1(2)
C25 C26 C27 C28 -179.56(14)
C25 C26 C27 C32 -0.1(2)
C26 C27 C28 C29 178.59(14)
C26 C27 C32 C23 1.3(2)
C26 C27 C32 C31 -177.89(13)
C27 C28 C29 C30 -0.4(2)
C28 C27 C32 C23 -179.24(13)
C28 C27 C32 C31 1.6(2)
C28 C29 C30 C31 1.0(2)
C29 C30 C31 C21 -179.97(14)
C29 C30 C31 C32 -0.2(2)
C30 C31 C32 C23 179.65(12)
C30 C31 C32 C27 -1.1(2)
C31 C21 C22 C17 179.11(12)
C31 C21 C22 C23 -1.24(14)
C32 C23 C24 C25 0.0(2)
C32 C27 C28 C29 -0.8(2)
